data_4346967
loop_
_publ_author_name
'Jess, Kristof'
'Baabe, Dirk'
'Bannenberg, Thomas'
'Brandhorst, Kai'
'Freytag, Matthias'
'Jones, Peter G.'
'Tamm, Matthias'

_publ_section_title
;
 Ni-Fe and Pd-Fe Interactions in Nickel(II) and Palladium(II) Complexes of
 a Ferrocene-Bridged Bis(imidazolin-2-imine) Ligand.
;
_journal_issue 24
_journal_name_full 'Inorganic chemistry'
_journal_page_first 12032
_journal_page_last 12045
_journal_paper_doi 10.1021/acs.inorgchem.5b02457
_journal_volume 54
_journal_year 2015
_chemical_formula_sum 'C32 H48 Cl2 Fe N6 Ni'
_chemical_formula_weight 702.22
_space_group_IT_number 2
_space_group_name_Hall '-P 1'
_space_group_name_H-M_alt 'P -1'
_symmetry_cell_setting triclinic
_symmetry_space_group_name_H-M 'P -1'
_atom_sites_solution_hydrogens geom
_atom_sites_solution_primary direct
_atom_sites_solution_secondary difmap
_audit_creation_method SHELXL-97
_cell_angle_alpha 87.229(3)
_cell_angle_beta 79.769(3)
_cell_angle_gamma 88.964(3)
_cell_formula_units_Z 2
_cell_length_a 9.6664(4)
_cell_length_b 12.2399(4)
_cell_length_c 14.2305(5)
_cell_measurement_reflns_used 18551
_cell_measurement_temperature 100(2)
_cell_measurement_theta_max 28.8790
_cell_measurement_theta_min 2.7050
_cell_volume 1654.91(11)
_computing_cell_refinement
; 
CrysAlisPro, Agilent Technologies, 
Version 1.171.36.28 (release 01-02-2013 CrysAlis171 .NET) 
(compiled Feb  1 2013,16:14:44) 
;
_computing_data_collection
; 
CrysAlisPro, Agilent Technologies, 
Version 1.171.36.28 (release 01-02-2013 CrysAlis171 .NET) 
(compiled Feb  1 2013,16:14:44) 
;
_computing_data_reduction
; 
CrysAlisPro, Agilent Technologies, 
Version 1.171.36.28 (release 01-02-2013 CrysAlis171 .NET) 
(compiled Feb  1 2013,16:14:44) 
;
_computing_molecular_graphics 'Bruker XP'
_computing_publication_material SHELXL-97
_computing_structure_refinement 'SHELXL-97 (Sheldrick, 1997)'
_computing_structure_solution 'SHELXS-97 (Sheldrick, 1990)'
_diffrn_ambient_temperature 100(2)
_diffrn_detector_area_resol_mean 16.1419
_diffrn_measured_fraction_theta_full 0.997
_diffrn_measured_fraction_theta_max 0.931
_diffrn_measurement_device_type 'Oxford Diffraction Xcalibur, Eos'
_diffrn_measurement_method '\w scans'
_diffrn_radiation_monochromator graphite
_diffrn_radiation_source 'Enhance (Mo) X-ray Source'
_diffrn_radiation_type 'Mo K\a'
_diffrn_radiation_wavelength 0.71073
_diffrn_reflns_av_R_equivalents 0.0476
_diffrn_reflns_av_sigmaI/netI 0.0301
_diffrn_reflns_limit_h_max 13
_diffrn_reflns_limit_h_min -13
_diffrn_reflns_limit_k_max 16
_diffrn_reflns_limit_k_min -16
_diffrn_reflns_limit_l_max 19
_diffrn_reflns_limit_l_min -18
_diffrn_reflns_number 77891
_diffrn_reflns_theta_full 27.50
_diffrn_reflns_theta_max 29.37
_diffrn_reflns_theta_min 2.16
_exptl_absorpt_coefficient_mu 1.200
_exptl_absorpt_correction_T_max 1.00000
_exptl_absorpt_correction_T_min 0.95500
_exptl_absorpt_correction_type multi-scan
_exptl_absorpt_process_details
; 
CrysAlisPro, Agilent Technologies, 
Version 1.171.36.28 (release 01-02-2013 CrysAlis171 .NET) 
(compiled Feb  1 2013,16:14:44) 
;
_exptl_crystal_colour 'dark green'
_exptl_crystal_density_diffrn 1.409
_exptl_crystal_density_method 'not measured'
_exptl_crystal_description block
_exptl_crystal_F_000 740
_exptl_crystal_size_max 0.30
_exptl_crystal_size_mid 0.20
_exptl_crystal_size_min 0.20
_refine_diff_density_max 0.511
_refine_diff_density_min -0.275
_refine_diff_density_rms 0.068
_refine_ls_extinction_method none
_refine_ls_goodness_of_fit_ref 1.045
_refine_ls_hydrogen_treatment constr
_refine_ls_matrix_type full
_refine_ls_number_parameters 391
_refine_ls_number_reflns 8490
_refine_ls_number_restraints 0
_refine_ls_restrained_S_all 1.045
_refine_ls_R_factor_all 0.0432
_refine_ls_R_factor_gt 0.0331
_refine_ls_shift/su_max 0.001
_refine_ls_shift/su_mean 0.000
_refine_ls_structure_factor_coef Fsqd
_refine_ls_weighting_details 'calc w=1/[\s^2^(Fo^2^)+(0.0302P)^2^+1.2468P] where P=(Fo^2^+2Fc^2^)/3'
_refine_ls_weighting_scheme calc
_refine_ls_wR_factor_gt 0.0716
_refine_ls_wR_factor_ref 0.0755
_reflns_number_gt 7270
_reflns_number_total 8490
_reflns_threshold_expression >2sigma(I)
_cod_data_source_file ic5b02457_si_002.cif
_cod_data_source_block kress18
_cod_original_cell_volume 1654.91(10)
_cod_database_code 4346967

loop_
_symmetry_equiv_pos_as_xyz
'x, y, z'
'-x, -y, -z'

loop_
_atom_site_label
_atom_site_type_symbol
_atom_site_fract_x
_atom_site_fract_y
_atom_site_fract_z
_atom_site_U_iso_or_equiv
_atom_site_adp_type
_atom_site_occupancy
_atom_site_symmetry_multiplicity
_atom_site_calc_flag
_atom_site_refinement_flags
Fe Fe 0.74322(2) 0.480377(19) 0.245456(17) 0.01279(6) Uani 1 1 d .
Ni Ni 0.78519(2) 0.171536(17) 0.269569(15) 0.01251(6) Uani 1 1 d .
Cl1 Cl 0.61837(4) 0.06900(4) 0.22324(3) 0.01979(9) Uani 1 1 d .
Cl2 Cl 0.96340(5) 0.08451(4) 0.32489(3) 0.02464(10) Uani 1 1 d .
N1 N 0.88371(14) 0.27514(11) 0.16576(10) 0.0130(3) Uani 1 1 d .
N2 N 1.10890(14) 0.23977(12) 0.06524(10) 0.0134(3) Uani 1 1 d .
N3 N 0.91997(14) 0.18680(11) 0.01597(10) 0.0129(3) Uani 1 1 d .
N4 N 0.66933(14) 0.27085(11) 0.36064(10) 0.0125(3) Uani 1 1 d .
N5 N 0.47024(14) 0.22098(11) 0.48316(10) 0.0125(3) Uani 1 1 d .
N6 N 0.67701(14) 0.21969(11) 0.52535(10) 0.0124(3) Uani 1 1 d .
C1 C 0.90564(17) 0.38535(14) 0.18505(12) 0.0130(3) Uani 1 1 d .
C2 C 0.93275(17) 0.42580(14) 0.27239(12) 0.0147(3) Uani 1 1 d .
H2 H 0.9490 0.3824 0.3266 0.018 Uiso 1 1 calc R
C3 C 0.93137(18) 0.54248(15) 0.26460(14) 0.0187(4) Uani 1 1 d .
H3 H 0.9451 0.5900 0.3129 0.022 Uiso 1 1 calc R
C4 C 0.90587(19) 0.57512(15) 0.17189(14) 0.0202(4) Uani 1 1 d .
H4 H 0.9005 0.6483 0.1471 0.024 Uiso 1 1 calc R
C5 C 0.88980(18) 0.47893(14) 0.12274(13) 0.0168(3) Uani 1 1 d .
H5 H 0.8716 0.4769 0.0594 0.020 Uiso 1 1 calc R
C6 C 0.61328(17) 0.36796(14) 0.32387(12) 0.0135(3) Uani 1 1 d .
C7 C 0.59767(18) 0.47163(14) 0.36902(13) 0.0167(3) Uani 1 1 d .
H7 H 0.6138 0.4843 0.4315 0.020 Uiso 1 1 calc R
C8 C 0.55404(19) 0.55149(15) 0.30419(14) 0.0205(4) Uani 1 1 d .
H8 H 0.5359 0.6266 0.3157 0.025 Uiso 1 1 calc R
C9 C 0.54229(18) 0.49903(15) 0.21899(14) 0.0188(4) Uani 1 1 d .
H9 H 0.5156 0.5333 0.1635 0.023 Uiso 1 1 calc R
C10 C 0.57758(17) 0.38600(14) 0.23119(12) 0.0142(3) Uani 1 1 d .
H10 H 0.5773 0.3320 0.1854 0.017 Uiso 1 1 calc R
C11 C 0.96605(17) 0.23742(13) 0.08764(12) 0.0118(3) Uani 1 1 d .
C12 C 1.15289(18) 0.19221(14) -0.02267(12) 0.0144(3) Uani 1 1 d .
C13 C 1.03671(18) 0.15741(14) -0.05239(12) 0.0151(3) Uani 1 1 d .
C14 C 1.19634(18) 0.27301(15) 0.13446(13) 0.0168(3) Uani 1 1 d .
H14 H 1.1299 0.2869 0.1951 0.020 Uiso 1 1 calc R
C15 C 1.2693(2) 0.38075(18) 0.10219(17) 0.0332(5) Uani 1 1 d .
H15A H 1.3402 0.3703 0.0449 0.050 Uiso 1 1 calc R
H15B H 1.3149 0.4062 0.1533 0.050 Uiso 1 1 calc R
H15C H 1.1998 0.4353 0.0876 0.050 Uiso 1 1 calc R
C16 C 1.2949(2) 0.18211(17) 0.15849(14) 0.0257(4) Uani 1 1 d .
H16A H 1.2419 0.1143 0.1752 0.039 Uiso 1 1 calc R
H16B H 1.3374 0.2022 0.2127 0.039 Uiso 1 1 calc R
H16C H 1.3690 0.1711 0.1030 0.039 Uiso 1 1 calc R
C17 C 1.30124(18) 0.19191(16) -0.07539(13) 0.0202(4) Uani 1 1 d .
H17A H 1.3110 0.1392 -0.1259 0.030 Uiso 1 1 calc R
H17B H 1.3648 0.1712 -0.0309 0.030 Uiso 1 1 calc R
H17C H 1.3251 0.2651 -0.1040 0.030 Uiso 1 1 calc R
C18 C 1.0276(2) 0.09824(16) -0.14009(13) 0.0219(4) Uani 1 1 d .
H18A H 1.1226 0.0850 -0.1755 0.033 Uiso 1 1 calc R
H18B H 0.9739 0.1426 -0.1804 0.033 Uiso 1 1 calc R
H18C H 0.9806 0.0282 -0.1220 0.033 Uiso 1 1 calc R
C19 C 0.77046(17) 0.19331(14) 0.00443(13) 0.0154(3) Uani 1 1 d .
H19 H 0.7139 0.2088 0.0684 0.018 Uiso 1 1 calc R
C20 C 0.7480(2) 0.28967(16) -0.06326(15) 0.0257(4) Uani 1 1 d .
H20A H 0.7797 0.3570 -0.0395 0.039 Uiso 1 1 calc R
H20B H 0.6478 0.2965 -0.0668 0.039 Uiso 1 1 calc R
H20C H 0.8019 0.2775 -0.1271 0.039 Uiso 1 1 calc R
C21 C 0.71646(19) 0.08663(15) -0.02557(14) 0.0211(4) Uani 1 1 d .
H21A H 0.7466 0.0802 -0.0946 0.032 Uiso 1 1 calc R
H21B H 0.6136 0.0861 -0.0100 0.032 Uiso 1 1 calc R
H21C H 0.7545 0.0249 0.0086 0.032 Uiso 1 1 calc R
C22 C 0.60926(17) 0.23917(13) 0.45053(12) 0.0118(3) Uani 1 1 d .
C23 C 0.45010(18) 0.19254(14) 0.58104(12) 0.0140(3) Uani 1 1 d .
C24 C 0.57815(17) 0.19098(14) 0.60701(12) 0.0137(3) Uani 1 1 d .
C25 C 0.36860(18) 0.21278(14) 0.41723(12) 0.0156(3) Uani 1 1 d .
H25 H 0.4244 0.2199 0.3510 0.019 Uiso 1 1 calc R
C26 C 0.26342(19) 0.30730(16) 0.42636(15) 0.0233(4) Uani 1 1 d .
H26A H 0.2105 0.3069 0.4919 0.035 Uiso 1 1 calc R
H26B H 0.1983 0.2993 0.3817 0.035 Uiso 1 1 calc R
H26C H 0.3137 0.3766 0.4114 0.035 Uiso 1 1 calc R
C27 C 0.30244(19) 0.09983(15) 0.42732(14) 0.0202(4) Uani 1 1 d .
H27A H 0.3767 0.0437 0.4217 0.030 Uiso 1 1 calc R
H27B H 0.2467 0.0923 0.3768 0.030 Uiso 1 1 calc R
H27C H 0.2414 0.0908 0.4899 0.030 Uiso 1 1 calc R
C28 C 0.30945(18) 0.17599(16) 0.64303(13) 0.0196(4) Uani 1 1 d .
H28A H 0.2716 0.1054 0.6305 0.029 Uiso 1 1 calc R
H28B H 0.2452 0.2349 0.6288 0.029 Uiso 1 1 calc R
H28C H 0.3193 0.1768 0.7104 0.029 Uiso 1 1 calc R
C29 C 0.61353(19) 0.16683(15) 0.70381(12) 0.0190(4) Uani 1 1 d .
H29A H 0.5267 0.1559 0.7505 0.028 Uiso 1 1 calc R
H29B H 0.6653 0.2283 0.7218 0.028 Uiso 1 1 calc R
H29C H 0.6718 0.1004 0.7028 0.028 Uiso 1 1 calc R
C30 C 0.82674(17) 0.24863(14) 0.51923(12) 0.0153(3) Uani 1 1 d .
H30 H 0.8695 0.2524 0.4498 0.018 Uiso 1 1 calc R
C31 C 0.90934(19) 0.16244(16) 0.56711(14) 0.0215(4) Uani 1 1 d .
H31A H 0.8862 0.1678 0.6366 0.032 Uiso 1 1 calc R
H31B H 1.0102 0.1743 0.5457 0.032 Uiso 1 1 calc R
H31C H 0.8848 0.0896 0.5499 0.032 Uiso 1 1 calc R
C32 C 0.8379(2) 0.36267(16) 0.55553(15) 0.0245(4) Uani 1 1 d .
H32A H 0.7863 0.4151 0.5202 0.037 Uiso 1 1 calc R
H32B H 0.9370 0.3836 0.5460 0.037 Uiso 1 1 calc R
H32C H 0.7976 0.3626 0.6238 0.037 Uiso 1 1 calc R

loop_
_atom_site_aniso_label
_atom_site_aniso_U_11
_atom_site_aniso_U_22
_atom_site_aniso_U_33
_atom_site_aniso_U_23
_atom_site_aniso_U_13
_atom_site_aniso_U_12
Fe 0.01233(12) 0.01193(12) 0.01407(12) -0.00081(9) -0.00219(9) -0.00040(9)
Ni 0.01228(11) 0.01264(11) 0.01125(11) -0.00033(8) 0.00146(8) 0.00120(8)
Cl1 0.0175(2) 0.0195(2) 0.0219(2) -0.00325(16) -0.00137(16) -0.00253(16)
Cl2 0.0249(2) 0.0289(2) 0.0219(2) -0.00391(18) -0.00948(18) 0.01022(18)
N1 0.0126(7) 0.0135(7) 0.0117(7) 0.0002(5) 0.0013(5) -0.0015(5)
N2 0.0109(7) 0.0173(7) 0.0115(7) 0.0001(5) -0.0012(5) 0.0007(5)
N3 0.0116(7) 0.0152(7) 0.0115(7) -0.0012(5) -0.0010(5) -0.0001(5)
N4 0.0120(7) 0.0146(7) 0.0100(7) -0.0007(5) 0.0007(5) 0.0010(5)
N5 0.0116(7) 0.0157(7) 0.0099(7) -0.0015(5) -0.0006(5) -0.0006(5)
N6 0.0112(7) 0.0159(7) 0.0097(6) -0.0012(5) -0.0011(5) -0.0001(5)
C1 0.0096(7) 0.0155(8) 0.0129(8) -0.0009(6) 0.0005(6) -0.0006(6)
C2 0.0117(8) 0.0182(8) 0.0149(8) -0.0022(6) -0.0036(6) 0.0002(6)
C3 0.0149(8) 0.0178(9) 0.0243(9) -0.0046(7) -0.0047(7) -0.0031(7)
C4 0.0186(9) 0.0159(8) 0.0249(10) 0.0028(7) -0.0015(7) -0.0048(7)
C5 0.0174(8) 0.0185(8) 0.0133(8) 0.0024(7) -0.0003(7) -0.0024(7)
C6 0.0088(7) 0.0158(8) 0.0146(8) -0.0001(6) 0.0014(6) -0.0001(6)
C7 0.0152(8) 0.0181(8) 0.0160(8) -0.0050(7) 0.0008(6) 0.0014(6)
C8 0.0163(9) 0.0161(9) 0.0283(10) -0.0035(7) -0.0010(7) 0.0039(7)
C9 0.0142(8) 0.0187(9) 0.0242(9) 0.0030(7) -0.0065(7) 0.0005(7)
C10 0.0116(8) 0.0148(8) 0.0164(8) -0.0003(6) -0.0032(6) -0.0019(6)
C11 0.0116(8) 0.0125(7) 0.0112(8) 0.0021(6) -0.0021(6) -0.0006(6)
C12 0.0154(8) 0.0151(8) 0.0112(8) 0.0009(6) 0.0013(6) 0.0016(6)
C13 0.0164(8) 0.0162(8) 0.0113(8) 0.0008(6) 0.0006(6) 0.0011(6)
C14 0.0132(8) 0.0237(9) 0.0142(8) -0.0026(7) -0.0039(6) -0.0005(7)
C15 0.0331(12) 0.0335(12) 0.0370(12) 0.0043(9) -0.0173(10) -0.0136(9)
C16 0.0236(10) 0.0357(11) 0.0194(9) -0.0041(8) -0.0081(8) 0.0094(8)
C17 0.0157(8) 0.0246(9) 0.0181(9) -0.0011(7) 0.0029(7) 0.0012(7)
C18 0.0212(9) 0.0288(10) 0.0153(9) -0.0081(7) -0.0004(7) -0.0002(8)
C19 0.0113(8) 0.0182(8) 0.0171(8) -0.0022(7) -0.0035(6) 0.0007(6)
C20 0.0269(10) 0.0217(9) 0.0319(11) 0.0021(8) -0.0157(9) 0.0010(8)
C21 0.0182(9) 0.0206(9) 0.0257(10) -0.0041(7) -0.0061(7) -0.0021(7)
C22 0.0116(7) 0.0106(7) 0.0128(8) -0.0041(6) -0.0006(6) 0.0007(6)
C23 0.0155(8) 0.0145(8) 0.0111(8) -0.0014(6) 0.0004(6) -0.0005(6)
C24 0.0144(8) 0.0153(8) 0.0104(8) -0.0031(6) 0.0008(6) -0.0002(6)
C25 0.0131(8) 0.0206(9) 0.0135(8) -0.0014(7) -0.0035(6) -0.0004(6)
C26 0.0170(9) 0.0258(10) 0.0275(10) 0.0006(8) -0.0060(8) 0.0036(7)
C27 0.0176(9) 0.0234(9) 0.0205(9) -0.0029(7) -0.0048(7) -0.0033(7)
C28 0.0160(8) 0.0266(10) 0.0143(8) 0.0012(7) 0.0020(7) -0.0007(7)
C29 0.0191(9) 0.0247(9) 0.0128(8) 0.0001(7) -0.0022(7) -0.0012(7)
C30 0.0118(8) 0.0194(8) 0.0144(8) -0.0005(7) -0.0017(6) -0.0020(6)
C31 0.0144(8) 0.0294(10) 0.0203(9) 0.0031(8) -0.0038(7) 0.0018(7)
C32 0.0224(10) 0.0245(10) 0.0289(11) -0.0058(8) -0.0090(8) -0.0041(8)

loop_
_atom_type_symbol
_atom_type_description
_atom_type_scat_dispersion_real
_atom_type_scat_dispersion_imag
_atom_type_scat_source
C C 0.0033 0.0016 'International Tables Vol C Tables 4.2.6.8 and 6.1.1.4'
H H 0.0000 0.0000 'International Tables Vol C Tables 4.2.6.8 and 6.1.1.4'
N N 0.0061 0.0033 'International Tables Vol C Tables 4.2.6.8 and 6.1.1.4'
Cl Cl 0.1484 0.1585 'International Tables Vol C Tables 4.2.6.8 and 6.1.1.4'
Fe Fe 0.3463 0.8444 'International Tables Vol C Tables 4.2.6.8 and 6.1.1.4'
Ni Ni 0.3393 1.1124 'International Tables Vol C Tables 4.2.6.8 and 6.1.1.4'

loop_
_geom_angle_atom_site_label_1
_geom_angle_atom_site_label_2
_geom_angle_atom_site_label_3
_geom_angle
C1 Fe C2 41.19(7)
C1 Fe C6 101.85(7)
C2 Fe C6 100.72(7)
C1 Fe C10 100.44(7)
C2 Fe C10 126.29(7)
C6 Fe C10 41.08(7)
C1 Fe C5 41.33(7)
C2 Fe C5 68.77(7)
C6 Fe C5 135.28(7)
C10 Fe C5 109.35(7)
C1 Fe C7 135.48(7)
C2 Fe C7 109.68(7)
C6 Fe C7 41.43(7)
C10 Fe C7 68.83(7)
C5 Fe C7 176.50(7)
C1 Fe C9 131.27(7)
C2 Fe C9 167.22(7)
C6 Fe C9 69.13(7)
C10 Fe C9 40.94(7)
C5 Fe C9 112.49(7)
C7 Fe C9 68.28(7)
C1 Fe C3 69.26(7)
C2 Fe C3 40.91(7)
C6 Fe C3 131.57(7)
C10 Fe C3 167.20(7)
C5 Fe C3 68.36(7)
C7 Fe C3 112.71(7)
C9 Fe C3 151.87(7)
C1 Fe C8 168.88(7)
C2 Fe C8 144.62(7)
C6 Fe C8 69.08(7)
C10 Fe C8 68.54(7)
C5 Fe C8 142.23(7)
C7 Fe C8 40.43(7)
C9 Fe C8 40.41(7)
C3 Fe C8 121.42(7)
C1 Fe C4 69.06(7)
C2 Fe C4 68.42(7)
C6 Fe C4 169.01(7)
C10 Fe C4 144.39(7)
C5 Fe C4 40.47(7)
C7 Fe C4 142.37(7)
C9 Fe C4 121.35(7)
C3 Fe C4 40.39(7)
C8 Fe C4 120.65(7)
N4 Ni N1 103.47(6)
N4 Ni Cl2 115.35(4)
N1 Ni Cl2 103.35(4)
N4 Ni Cl1 101.98(4)
N1 Ni Cl1 113.90(4)
Cl2 Ni Cl1 118.20(2)
C11 N1 C1 115.63(13)
C11 N1 Ni 120.98(11)
C1 N1 Ni 120.45(11)
C11 N2 C12 109.35(14)
C11 N2 C14 121.83(14)
C12 N2 C14 128.16(14)
C11 N3 C13 108.95(14)
C11 N3 C19 121.41(14)
C13 N3 C19 127.59(14)
C22 N4 C6 115.14(13)
C22 N4 Ni 123.64(11)
C6 N4 Ni 118.78(11)
C22 N5 C23 109.13(14)
C22 N5 C25 121.87(14)
C23 N5 C25 127.96(14)
C22 N6 C24 108.99(13)
C22 N6 C30 121.55(14)
C24 N6 C30 128.33(14)
N1 C1 C2 127.10(15)
N1 C1 C5 125.65(15)
C2 C1 C5 106.96(15)
N1 C1 Fe 120.69(11)
C2 C1 Fe 69.61(9)
C5 C1 Fe 70.00(10)
C3 C2 C1 108.53(15)
C3 C2 Fe 70.24(10)
C1 C2 Fe 69.20(9)
C4 C3 C2 108.04(16)
C4 C3 Fe 70.45(10)
C2 C3 Fe 68.85(10)
C3 C4 C5 107.95(16)
C3 C4 Fe 69.16(10)
C5 C4 Fe 68.88(10)
C4 C5 C1 108.52(15)
C4 C5 Fe 70.65(10)
C1 C5 Fe 68.67(9)
N4 C6 C10 126.76(15)
N4 C6 C7 125.87(15)
C10 C6 C7 106.98(15)
N4 C6 Fe 120.18(11)
C10 C6 Fe 69.57(9)
C7 C6 Fe 69.82(9)
C8 C7 C6 108.44(16)
C8 C7 Fe 70.51(10)
C6 C7 Fe 68.74(9)
C7 C8 C9 107.94(16)
C7 C8 Fe 69.06(10)
C9 C8 Fe 69.16(10)
C8 C9 C10 108.27(16)
C8 C9 Fe 70.42(10)
C10 C9 Fe 69.00(10)
C6 C10 C9 108.36(15)
C6 C10 Fe 69.34(9)
C9 C10 Fe 70.06(10)
N1 C11 N2 127.64(15)
N1 C11 N3 125.40(15)
N2 C11 N3 106.94(14)
C13 C12 N2 107.35(14)
C13 C12 C17 128.03(16)
N2 C12 C17 124.38(15)
C12 C13 N3 107.37(15)
C12 C13 C18 128.27(16)
N3 C13 C18 124.36(15)
N2 C14 C16 112.23(15)
N2 C14 C15 111.19(15)
C16 C14 C15 113.86(16)
N3 C19 C21 113.13(14)
N3 C19 C20 110.07(14)
C21 C19 C20 112.28(15)
N4 C22 N6 126.06(15)
N4 C22 N5 126.70(15)
N6 C22 N5 107.24(14)
C24 C23 N5 107.16(14)
C24 C23 C28 128.43(16)
N5 C23 C28 124.27(15)
C23 C24 N6 107.45(14)
C23 C24 C29 128.27(15)
N6 C24 C29 124.26(15)
N5 C25 C26 111.77(15)
N5 C25 C27 110.81(14)
C26 C25 C27 114.47(15)
N6 C30 C31 112.97(14)
N6 C30 C32 110.11(14)
C31 C30 C32 113.16(15)

loop_
_geom_bond_atom_site_label_1
_geom_bond_atom_site_label_2
_geom_bond_distance
Fe C1 2.0268(16)
Fe C2 2.0323(17)
Fe C6 2.0327(16)
Fe C10 2.0358(16)
Fe C5 2.0446(17)
Fe C7 2.0473(17)
Fe C9 2.0498(18)
Fe C3 2.0508(17)
Fe C8 2.0664(18)
Fe C4 2.0680(17)
Ni N4 1.9997(14)
Ni N1 2.0149(14)
Ni Cl2 2.2487(5)
Ni Cl1 2.2673(5)
N1 C11 1.343(2)
N1 C1 1.417(2)
N2 C11 1.361(2)
N2 C12 1.399(2)
N2 C14 1.482(2)
N3 C11 1.362(2)
N3 C13 1.407(2)
N3 C19 1.484(2)
N4 C22 1.349(2)
N4 C6 1.413(2)
N5 C22 1.360(2)
N5 C23 1.399(2)
N5 C25 1.482(2)
N6 C22 1.355(2)
N6 C24 1.402(2)
N6 C30 1.483(2)
C1 C2 1.428(2)
C1 C5 1.437(2)
C2 C3 1.427(2)
C3 C4 1.422(3)
C4 C5 1.423(3)
C6 C10 1.428(2)
C6 C7 1.443(2)
C7 C8 1.421(3)
C8 C9 1.422(3)
C9 C10 1.429(2)
C12 C13 1.351(2)
C12 C17 1.496(2)
C13 C18 1.489(2)
C14 C16 1.518(3)
C14 C15 1.519(3)
C19 C21 1.522(2)
C19 C20 1.524(2)
C23 C24 1.353(2)
C23 C28 1.495(2)
C24 C29 1.492(2)
C25 C26 1.521(2)
C25 C27 1.523(2)
C30 C31 1.519(2)
C30 C32 1.524(3)

loop_
_geom_torsion_atom_site_label_1
_geom_torsion_atom_site_label_2
_geom_torsion_atom_site_label_3
_geom_torsion_atom_site_label_4
_geom_torsion
N4 Ni N1 C11 -175.97(13)
Cl2 Ni N1 C11 63.41(13)
Cl1 Ni N1 C11 -66.11(13)
N4 Ni N1 C1 24.29(13)
Cl2 Ni N1 C1 -96.32(12)
Cl1 Ni N1 C1 134.15(11)
N1 Ni N4 C22 -165.28(13)
Cl2 Ni N4 C22 -53.18(14)
Cl1 Ni N4 C22 76.24(13)
N1 Ni N4 C6 33.32(13)
Cl2 Ni N4 C6 145.42(11)
Cl1 Ni N4 C6 -85.16(12)
C11 N1 C1 C2 -126.83(18)
Ni N1 C1 C2 33.9(2)
C11 N1 C1 C5 60.2(2)
Ni N1 C1 C5 -139.02(14)
C11 N1 C1 Fe 146.56(12)
Ni N1 C1 Fe -52.67(16)
C2 Fe C1 N1 121.85(17)
C6 Fe C1 N1 29.04(14)
C10 Fe C1 N1 -12.84(14)
C5 Fe C1 N1 -120.35(17)
C7 Fe C1 N1 57.50(17)
C9 Fe C1 N1 -43.48(17)
C3 Fe C1 N1 159.25(15)
C8 Fe C1 N1 -5.4(5)
C4 Fe C1 N1 -157.40(15)
C6 Fe C1 C2 -92.81(10)
C10 Fe C1 C2 -134.69(10)
C5 Fe C1 C2 117.80(14)
C7 Fe C1 C2 -64.35(13)
C9 Fe C1 C2 -165.33(10)
C3 Fe C1 C2 37.40(10)
C8 Fe C1 C2 -127.3(4)
C4 Fe C1 C2 80.75(11)
C2 Fe C1 C5 -117.80(14)
C6 Fe C1 C5 149.39(10)
C10 Fe C1 C5 107.51(10)
C7 Fe C1 C5 177.84(11)
C9 Fe C1 C5 76.87(13)
C3 Fe C1 C5 -80.40(11)
C8 Fe C1 C5 114.9(4)
C4 Fe C1 C5 -37.05(10)
N1 C1 C2 C3 -173.10(15)
C5 C1 C2 C3 0.92(19)
Fe C1 C2 C3 -59.42(12)
N1 C1 C2 Fe -113.68(16)
C5 C1 C2 Fe 60.34(11)
C1 Fe C2 C3 119.85(14)
C6 Fe C2 C3 -144.36(11)
C10 Fe C2 C3 180.00(10)
C5 Fe C2 C3 81.03(11)
C7 Fe C2 C3 -102.32(11)
C9 Fe C2 C3 179.2(3)
C8 Fe C2 C3 -75.52(16)
C4 Fe C2 C3 37.41(11)
C6 Fe C2 C1 95.79(10)
C10 Fe C2 C1 60.15(12)
C5 Fe C2 C1 -38.81(10)
C7 Fe C2 C1 137.84(10)
C9 Fe C2 C1 59.4(4)
C3 Fe C2 C1 -119.85(14)
C8 Fe C2 C1 164.63(12)
C4 Fe C2 C1 -82.43(11)
C1 C2 C3 C4 -1.00(19)
Fe C2 C3 C4 -59.78(12)
C1 C2 C3 Fe 58.78(11)
C1 Fe C3 C4 81.67(11)
C2 Fe C3 C4 119.32(15)
C6 Fe C3 C4 169.25(10)
C10 Fe C3 C4 119.3(3)
C5 Fe C3 C4 37.20(11)
C7 Fe C3 C4 -146.41(11)
C9 Fe C3 C4 -60.3(2)
C8 Fe C3 C4 -101.75(12)
C1 Fe C3 C2 -37.65(10)
C6 Fe C3 C2 49.93(14)
C10 Fe C3 C2 0.0(4)
C5 Fe C3 C2 -82.12(11)
C7 Fe C3 C2 94.27(11)
C9 Fe C3 C2 -179.63(14)
C8 Fe C3 C2 138.93(11)
C4 Fe C3 C2 -119.32(15)
C2 C3 C4 C5 0.7(2)
Fe C3 C4 C5 -58.09(12)
C2 C3 C4 Fe 58.78(12)
C1 Fe C4 C3 -82.23(11)
C2 Fe C4 C3 -37.88(10)
C6 Fe C4 C3 -47.1(4)
C10 Fe C4 C3 -160.61(12)
C5 Fe C4 C3 -120.04(15)
C7 Fe C4 C3 56.71(16)
C9 Fe C4 C3 151.34(11)
C8 Fe C4 C3 103.82(12)
C1 Fe C4 C5 37.81(10)
C2 Fe C4 C5 82.15(11)
C6 Fe C4 C5 73.0(4)
C10 Fe C4 C5 -40.58(17)
C7 Fe C4 C5 176.75(12)
C9 Fe C4 C5 -88.63(12)
C3 Fe C4 C5 120.04(15)
C8 Fe C4 C5 -136.15(11)
C3 C4 C5 C1 -0.1(2)
Fe C4 C5 C1 -58.38(12)
C3 C4 C5 Fe 58.26(12)
N1 C1 C5 C4 173.64(15)
C2 C1 C5 C4 -0.49(19)
Fe C1 C5 C4 59.60(12)
N1 C1 C5 Fe 114.04(16)
C2 C1 C5 Fe -60.09(11)
C1 Fe C5 C4 -119.91(15)
C2 Fe C5 C4 -81.23(11)
C6 Fe C5 C4 -164.99(11)
C10 Fe C5 C4 156.33(11)
C7 Fe C5 C4 -145.5(12)
C9 Fe C5 C4 112.48(11)
C3 Fe C5 C4 -37.12(11)
C8 Fe C5 C4 76.68(15)
C2 Fe C5 C1 38.68(10)
C6 Fe C5 C1 -45.08(14)
C10 Fe C5 C1 -83.76(11)
C7 Fe C5 C1 -25.6(12)
C9 Fe C5 C1 -127.61(10)
C3 Fe C5 C1 82.78(11)
C8 Fe C5 C1 -163.41(11)
C4 Fe C5 C1 119.91(15)
C22 N4 C6 C10 -134.92(17)
Ni N4 C6 C10 28.0(2)
C22 N4 C6 C7 53.2(2)
Ni N4 C6 C7 -143.87(14)
C22 N4 C6 Fe 139.07(13)
Ni N4 C6 Fe -57.99(16)
C1 Fe C6 N4 29.13(14)
C2 Fe C6 N4 -12.90(14)
C10 Fe C6 N4 121.48(18)
C5 Fe C6 N4 57.67(17)
C7 Fe C6 N4 -120.56(18)
C9 Fe C6 N4 159.02(15)
C3 Fe C6 N4 -43.56(17)
C8 Fe C6 N4 -157.58(15)
C4 Fe C6 N4 -4.2(5)
C1 Fe C6 C10 -92.35(10)
C2 Fe C6 C10 -134.37(10)
C5 Fe C6 C10 -63.80(13)
C7 Fe C6 C10 117.97(14)
C9 Fe C6 C10 37.54(10)
C3 Fe C6 C10 -165.04(10)
C8 Fe C6 C10 80.94(11)
C4 Fe C6 C10 -125.7(4)
C1 Fe C6 C7 149.69(10)
C2 Fe C6 C7 107.66(11)
C10 Fe C6 C7 -117.97(14)
C5 Fe C6 C7 178.23(11)
C9 Fe C6 C7 -80.42(11)
C3 Fe C6 C7 76.99(13)
C8 Fe C6 C7 -37.02(10)
C4 Fe C6 C7 116.4(4)
N4 C6 C7 C8 172.81(15)
C10 C6 C7 C8 -0.40(19)
Fe C6 C7 C8 59.53(12)
N4 C6 C7 Fe 113.28(16)
C10 C6 C7 Fe -59.93(11)
C1 Fe C7 C8 -164.65(11)
C2 Fe C7 C8 156.26(11)
C6 Fe C7 C8 -119.85(15)
C10 Fe C7 C8 -81.36(11)
C5 Fe C7 C8 -140.7(12)
C9 Fe C7 C8 -37.23(11)
C3 Fe C7 C8 112.35(11)
C4 Fe C7 C8 76.39(16)
C1 Fe C7 C6 -44.79(14)
C2 Fe C7 C6 -83.88(11)
C10 Fe C7 C6 38.49(10)
C5 Fe C7 C6 -20.8(12)
C9 Fe C7 C6 82.63(11)
C3 Fe C7 C6 -127.80(10)
C8 Fe C7 C6 119.85(15)
C4 Fe C7 C6 -163.75(12)
C6 C7 C8 C9 0.0(2)
Fe C7 C8 C9 58.39(12)
C6 C7 C8 Fe -58.44(11)
C1 Fe C8 C7 74.3(4)
C2 Fe C8 C7 -40.89(17)
C6 Fe C8 C7 37.91(10)
C10 Fe C8 C7 82.12(11)
C5 Fe C8 C7 176.37(11)
C9 Fe C8 C7 119.90(15)
C3 Fe C8 C7 -88.88(12)
C4 Fe C8 C7 -136.39(11)
C1 Fe C8 C9 -45.6(4)
C2 Fe C8 C9 -160.78(12)
C6 Fe C8 C9 -81.99(11)
C10 Fe C8 C9 -37.78(10)
C5 Fe C8 C9 56.47(16)
C7 Fe C8 C9 -119.90(15)
C3 Fe C8 C9 151.22(11)
C4 Fe C8 C9 103.71(12)
C7 C8 C9 C10 0.5(2)
Fe C8 C9 C10 58.81(12)
C7 C8 C9 Fe -58.32(12)
C1 Fe C9 C8 169.43(10)
C2 Fe C9 C8 120.5(3)
C6 Fe C9 C8 81.86(11)
C10 Fe C9 C8 119.53(15)
C5 Fe C9 C8 -146.45(11)
C7 Fe C9 C8 37.24(10)
C3 Fe C9 C8 -60.6(2)
C4 Fe C9 C8 -101.84(12)
C1 Fe C9 C10 49.90(14)
C2 Fe C9 C10 1.0(4)
C6 Fe C9 C10 -37.67(10)
C5 Fe C9 C10 94.02(11)
C7 Fe C9 C10 -82.29(11)
C3 Fe C9 C10 179.87(14)
C8 Fe C9 C10 -119.53(15)
C4 Fe C9 C10 138.63(11)
N4 C6 C10 C9 -172.43(15)
C7 C6 C10 C9 0.70(18)
Fe C6 C10 C9 -59.39(12)
N4 C6 C10 Fe -113.04(16)
C7 C6 C10 Fe 60.09(11)
C8 C9 C10 C6 -0.74(19)
Fe C9 C10 C6 58.95(11)
C8 C9 C10 Fe -59.69(12)
C1 Fe C10 C6 96.11(10)
C2 Fe C10 C6 60.61(12)
C5 Fe C10 C6 137.99(10)
C7 Fe C10 C6 -38.81(10)
C9 Fe C10 C6 -119.66(15)
C3 Fe C10 C6 60.6(4)
C8 Fe C10 C6 -82.35(11)
C4 Fe C10 C6 164.58(12)
C1 Fe C10 C9 -144.23(11)
C2 Fe C10 C9 -179.73(10)
C6 Fe C10 C9 119.66(15)
C5 Fe C10 C9 -102.35(11)
C7 Fe C10 C9 80.85(11)
C3 Fe C10 C9 -179.7(3)
C8 Fe C10 C9 37.31(11)
C4 Fe C10 C9 -75.76(16)
C1 N1 C11 N2 53.3(2)
Ni N1 C11 N2 -107.32(17)
C1 N1 C11 N3 -128.09(17)
Ni N1 C11 N3 71.3(2)
C12 N2 C11 N1 -179.88(16)
C14 N2 C11 N1 8.7(3)
C12 N2 C11 N3 1.33(18)
C14 N2 C11 N3 -170.09(14)
C13 N3 C11 N1 -178.97(15)
C19 N3 C11 N1 16.1(2)
C13 N3 C11 N2 -0.15(18)
C19 N3 C11 N2 -165.04(14)
C11 N2 C12 C13 -2.05(19)
C14 N2 C12 C13 168.68(16)
C11 N2 C12 C17 172.65(16)
C14 N2 C12 C17 -16.6(3)
N2 C12 C13 N3 1.90(18)
C17 C12 C13 N3 -172.55(16)
N2 C12 C13 C18 -177.84(17)
C17 C12 C13 C18 7.7(3)
C11 N3 C13 C12 -1.12(19)
C19 N3 C13 C12 162.58(15)
C11 N3 C13 C18 178.63(16)
C19 N3 C13 C18 -17.7(3)
C11 N2 C14 C16 118.79(17)
C12 N2 C14 C16 -50.9(2)
C11 N2 C14 C15 -112.37(19)
C12 N2 C14 C15 77.9(2)
C11 N3 C19 C21 -141.54(16)
C13 N3 C19 C21 56.6(2)
C11 N3 C19 C20 91.95(19)
C13 N3 C19 C20 -69.9(2)
C6 N4 C22 N6 -124.59(17)
Ni N4 C22 N6 73.4(2)
C6 N4 C22 N5 55.3(2)
Ni N4 C22 N5 -106.72(17)
C24 N6 C22 N4 178.63(15)
C30 N6 C22 N4 9.8(2)
C24 N6 C22 N5 -1.27(18)
C30 N6 C22 N5 -170.05(14)
C23 N5 C22 N4 -178.21(16)
C25 N5 C22 N4 12.6(2)
C23 N5 C22 N6 1.69(18)
C25 N5 C22 N6 -167.52(14)
C22 N5 C23 C24 -1.47(19)
C25 N5 C23 C24 166.89(16)
C22 N5 C23 C28 174.53(16)
C25 N5 C23 C28 -17.1(3)
N5 C23 C24 N6 0.67(18)
C28 C23 C24 N6 -175.12(17)
N5 C23 C24 C29 179.13(17)
C28 C23 C24 C29 3.3(3)
C22 N6 C24 C23 0.36(19)
C30 N6 C24 C23 168.16(15)
C22 N6 C24 C29 -178.18(16)
C30 N6 C24 C29 -10.4(3)
C22 N5 C25 C26 -113.46(17)
C23 N5 C25 C26 79.5(2)
C22 N5 C25 C27 117.58(17)
C23 N5 C25 C27 -49.4(2)
C22 N6 C30 C31 -139.67(16)
C24 N6 C30 C31 53.9(2)
C22 N6 C30 C32 92.74(19)
C24 N6 C30 C32 -73.7(2)
